data_1516785
loop_
_publ_author_name
'Veliks, Janis'
'Tseng, Jui-Chang'
'Arias, Karla I.'
'Weisshar, Florian'
'Linden, Anthony'
'Siegel, Jay S.'

_publ_section_title
;
 Linear bilateral extended
 2,2&#x2032;:6&#x2032;,2&#x2032;&#x2032;-terpyridine ligands, their
 coordination complexes and heterometallic supramolecular networks
;
_journal_issue 11
_journal_name_full 'Chem. Sci.'
_journal_page_first 4317
_journal_paper_doi 10.1039/C4SC01025F
_journal_volume 5
_journal_year 2014
_chemical_formula_moiety 'C31 H19 N3 O2'
_chemical_formula_sum 'C31 H19 N3 O2'
_chemical_formula_weight 465.51
_chemical_name_systematic
; 
 ? 
;
_space_group_IT_number 14
_symmetry_cell_setting monoclinic
_symmetry_Int_Tables_number 14
_symmetry_space_group_name_Hall '-P 2ybc'
_symmetry_space_group_name_H-M 'P 1 21/c 1'
_atom_sites_solution_hydrogens geom
_atom_sites_solution_primary direct
_atom_sites_solution_secondary difmap
_audit_creation_date 24-May-2012
_audit_creation_method SHELXL-97
_cell_angle_alpha 90.00
_cell_angle_beta 92.9605(12)
_cell_angle_gamma 90.00
_cell_formula_units_Z 4
_cell_length_a 30.3556(6)
_cell_length_b 5.6110(1)
_cell_length_c 13.1495(2)
_cell_measurement_reflns_used 5609
_cell_measurement_temperature 160(1)
_cell_measurement_theta_max 27.5
_cell_measurement_theta_min 2.0
_cell_volume 2236.70(7)
_computing_cell_refinement 'DENZO-SMN (Otwinowski & Minor, 1997)'
_computing_data_collection 'COLLECT (Nonius, 2000)'
_computing_data_reduction 'DENZO-SMN and SCALEPACK (Otwinowski & Minor, 1997)'
_computing_molecular_graphics 'ORTEPII (Johnson, 1976)'
_computing_publication_material 'SHELXL97 and PLATON (Spek, 2009)'
_computing_structure_refinement 'SHELXL97 (Sheldrick, 2008)'
_computing_structure_solution 'SHELXS97 (Sheldrick, 1997)'
_diffrn_ambient_temperature 160(1)
_diffrn_detector '65 mm CCD camera on \k goniostat'
_diffrn_detector_area_resol_mean 9
_diffrn_measured_fraction_theta_full 0.997
_diffrn_measured_fraction_theta_max 0.997
_diffrn_measurement_device_type 'Nonius KappaCCD area-detector diffractometer'
_diffrn_measurement_method '\f and \w scans with \k offsets'
_diffrn_radiation_monochromator 'horizontally mounted graphite crystal'
_diffrn_radiation_source 'Nonius FR590 sealed tube generator'
_diffrn_radiation_type 'Mo K\a'
_diffrn_radiation_wavelength 0.71073
_diffrn_reflns_av_R_equivalents 0.0830
_diffrn_reflns_av_sigmaI/netI 0.0811
_diffrn_reflns_limit_h_max 39
_diffrn_reflns_limit_h_min -39
_diffrn_reflns_limit_k_max 0
_diffrn_reflns_limit_k_min -7
_diffrn_reflns_limit_l_max 17
_diffrn_reflns_limit_l_min 0
_diffrn_reflns_number 43718
_diffrn_reflns_theta_full 27.50
_diffrn_reflns_theta_max 27.50
_diffrn_reflns_theta_min 3.44
_diffrn_standards_decay_% 0
_diffrn_standards_number 0
_exptl_absorpt_coefficient_mu 0.0879
_exptl_absorpt_correction_type none
_exptl_crystal_colour colourless
_exptl_crystal_density_diffrn 1.382
_exptl_crystal_density_method 'not measured'
_exptl_crystal_description plate
_exptl_crystal_F_000 968
_exptl_crystal_size_max 0.38
_exptl_crystal_size_mid 0.23
_exptl_crystal_size_min 0.05
_refine_diff_density_max 0.220
_refine_diff_density_min -0.208
_refine_diff_density_rms 0.046
_refine_ls_extinction_method none
_refine_ls_goodness_of_fit_ref 1.043
_refine_ls_hydrogen_treatment constr
_refine_ls_matrix_type full
_refine_ls_number_parameters 325
_refine_ls_number_reflns 5123
_refine_ls_number_restraints 0
_refine_ls_restrained_S_all 1.043
_refine_ls_R_factor_all 0.1069
_refine_ls_R_factor_gt 0.0493
_refine_ls_shift/su_max 0.001
_refine_ls_shift/su_mean 0.000
_refine_ls_structure_factor_coef Fsqd
_refine_ls_weighting_details 'w=1/[\s^2^(Fo^2^)+(0.0426P)^2^+0.2512P] where P=(Fo^2^+2Fc^2^)/3'
_refine_ls_weighting_scheme calc
_refine_ls_wR_factor_gt 0.0975
_refine_ls_wR_factor_ref 0.1193
_reflns_number_gt 3010
_reflns_number_total 5133
_reflns_threshold_expression 'I > 2\s(I)'
_cod_data_source_file c4sc01025f2.cif
_cod_data_source_block L1
_cod_depositor_comments 'Adding full bibliography for 1516783--1516791.cif.'
_cod_database_code 1516785

loop_
_symmetry_equiv_pos_as_xyz
'x, y, z'
'-x, y+1/2, -z+1/2'
'-x, -y, -z'
'x, -y-1/2, z-1/2'

loop_
_atom_site_label
_atom_site_type_symbol
_atom_site_fract_x
_atom_site_fract_y
_atom_site_fract_z
_atom_site_U_iso_or_equiv
_atom_site_adp_type
_atom_site_occupancy
_atom_site_symmetry_multiplicity
_atom_site_calc_flag
_atom_site_refinement_flags
O1 O 0.11016(4) 0.65528(19) 0.42692(8) 0.0353(3) Uani 1 1 d .
O2 O 0.38988(4) -0.50416(19) 0.82561(8) 0.0363(3) Uani 1 1 d .
N1 N 0.17250(5) 0.7572(2) 0.66804(10) 0.0366(4) Uani 1 1 d .
N2 N 0.25065(4) 0.3140(2) 0.76153(9) 0.0319(3) Uani 1 1 d .
N3 N 0.33096(5) 0.0049(3) 0.92443(9) 0.0366(4) Uani 1 1 d .
C1 C 0.11531(5) 0.4437(3) 0.37297(12) 0.0320(4) Uani 1 1 d .
C2 C 0.14650(5) 0.3036(3) 0.41941(11) 0.0348(4) Uani 1 1 d .
H2 H 0.1560 0.1522 0.3967 0.042 Uiso 1 1 calc R
C3 C 0.16268(5) 0.4269(3) 0.50966(12) 0.0316(4) Uani 1 1 d .
C4 C 0.19232(5) 0.3820(3) 0.59187(11) 0.0337(4) Uani 1 1 d .
H4 H 0.2096 0.2408 0.5949 0.040 Uiso 1 1 calc R
C5 C 0.19572(5) 0.5509(3) 0.66928(12) 0.0319(4) Uani 1 1 d .
C6 C 0.22434(5) 0.5062(3) 0.76293(11) 0.0310(4) Uani 1 1 d .
C7 C 0.22246(5) 0.6543(3) 0.84773(12) 0.0354(4) Uani 1 1 d .
H7 H 0.2042 0.7919 0.8458 0.043 Uiso 1 1 calc R
C8 C 0.24777(6) 0.5964(3) 0.93462(12) 0.0376(4) Uani 1 1 d .
H8 H 0.2466 0.6919 0.9941 0.045 Uiso 1 1 calc R
C9 C 0.27477(6) 0.3979(3) 0.93414(12) 0.0363(4) Uani 1 1 d .
H9 H 0.2922 0.3545 0.9933 0.044 Uiso 1 1 calc R
C10 C 0.27594(5) 0.2627(3) 0.84557(11) 0.0313(4) Uani 1 1 d .
C11 C 0.30592(5) 0.0544(3) 0.83879(11) 0.0307(4) Uani 1 1 d .
C12 C 0.30734(5) -0.0800(3) 0.74982(12) 0.0320(4) Uani 1 1 d .
H12 H 0.2890 -0.0419 0.6914 0.038 Uiso 1 1 calc R
C13 C 0.33653(5) -0.2721(3) 0.74902(11) 0.0287(4) Uani 1 1 d .
C14 C 0.34955(5) -0.4487(3) 0.67769(12) 0.0323(4) Uani 1 1 d .
H14 H 0.3378 -0.4696 0.6099 0.039 Uiso 1 1 calc R
C15 C 0.38185(5) -0.5798(3) 0.72548(11) 0.0321(4) Uani 1 1 d .
C16 C 0.41008(5) -0.7735(3) 0.69376(12) 0.0316(4) Uani 1 1 d .
C17 C 0.43366(5) -0.9138(3) 0.76472(12) 0.0361(4) Uani 1 1 d .
H17 H 0.4310 -0.8851 0.8353 0.043 Uiso 1 1 calc R
C18 C 0.46084(6) -1.0944(3) 0.73382(13) 0.0411(5) Uani 1 1 d .
H18 H 0.4763 -1.1910 0.7831 0.049 Uiso 1 1 calc R
C19 C 0.46560(6) -1.1347(3) 0.63134(13) 0.0420(5) Uani 1 1 d .
H19 H 0.4846 -1.2576 0.6101 0.050 Uiso 1 1 calc R
C20 C 0.44267(6) -0.9958(3) 0.55999(13) 0.0420(5) Uani 1 1 d .
H20 H 0.4462 -1.0225 0.4895 0.050 Uiso 1 1 calc R
C21 C 0.41454(6) -0.8180(3) 0.59006(12) 0.0386(4) Uani 1 1 d .
H21 H 0.3983 -0.7263 0.5404 0.046 Uiso 1 1 calc R
C22 C 0.36186(5) -0.3155(3) 0.83772(11) 0.0312(4) Uani 1 1 d .
C23 C 0.35876(6) -0.1797(3) 0.92368(12) 0.0379(4) Uani 1 1 d .
H23 H 0.3765 -0.2171 0.9832 0.045 Uiso 1 1 calc R
C24 C 0.14450(6) 0.8025(3) 0.58864(12) 0.0362(4) Uani 1 1 d .
H24 H 0.1281 0.9469 0.5860 0.043 Uiso 1 1 calc R
C25 C 0.13938(5) 0.6397(3) 0.51056(12) 0.0320(4) Uani 1 1 d .
C26 C 0.08605(5) 0.4137(3) 0.28273(12) 0.0319(4) Uani 1 1 d .
C27 C 0.05470(6) 0.5854(3) 0.25408(12) 0.0377(4) Uani 1 1 d .
H27 H 0.0525 0.7265 0.2934 0.045 Uiso 1 1 calc R
C28 C 0.02680(6) 0.5525(3) 0.16913(13) 0.0418(5) Uani 1 1 d .
H28 H 0.0054 0.6704 0.1507 0.050 Uiso 1 1 calc R
C29 C 0.02978(6) 0.3482(3) 0.11051(13) 0.0421(5) Uani 1 1 d .
H29 H 0.0106 0.3262 0.0519 0.051 Uiso 1 1 calc R
C30 C 0.06087(6) 0.1771(3) 0.13796(12) 0.0391(5) Uani 1 1 d .
H30 H 0.0631 0.0372 0.0979 0.047 Uiso 1 1 calc R
C31 C 0.08881(6) 0.2080(3) 0.22329(12) 0.0364(4) Uani 1 1 d .
H31 H 0.1100 0.0889 0.2417 0.044 Uiso 1 1 calc R

loop_
_atom_site_aniso_label
_atom_site_aniso_U_11
_atom_site_aniso_U_22
_atom_site_aniso_U_33
_atom_site_aniso_U_23
_atom_site_aniso_U_13
_atom_site_aniso_U_12
O1 0.0415(7) 0.0265(7) 0.0378(7) 0.0005(5) 0.0024(6) 0.0047(5)
O2 0.0416(7) 0.0379(7) 0.0288(6) -0.0016(5) -0.0032(5) 0.0010(6)
N1 0.0426(9) 0.0292(9) 0.0383(8) -0.0007(7) 0.0051(7) 0.0024(7)
N2 0.0335(8) 0.0297(8) 0.0328(8) 0.0011(6) 0.0029(6) -0.0042(7)
N3 0.0423(9) 0.0385(9) 0.0284(8) -0.0020(7) -0.0028(7) -0.0020(7)
C1 0.0370(10) 0.0249(10) 0.0348(10) 0.0002(8) 0.0076(8) 0.0017(8)
C2 0.0402(10) 0.0277(10) 0.0367(10) -0.0008(8) 0.0020(8) 0.0061(8)
C3 0.0343(10) 0.0281(10) 0.0331(10) 0.0020(8) 0.0076(8) 0.0004(8)
C4 0.0356(10) 0.0294(10) 0.0365(10) -0.0000(8) 0.0063(8) 0.0031(8)
C5 0.0359(10) 0.0263(10) 0.0343(10) 0.0016(8) 0.0080(8) -0.0028(8)
C6 0.0319(10) 0.0282(10) 0.0334(10) 0.0012(8) 0.0065(8) -0.0056(8)
C7 0.0387(10) 0.0314(10) 0.0369(10) -0.0033(8) 0.0085(8) -0.0032(8)
C8 0.0434(11) 0.0370(11) 0.0332(10) -0.0055(8) 0.0102(8) -0.0072(9)
C9 0.0416(11) 0.0389(11) 0.0285(9) -0.0011(8) 0.0024(8) -0.0062(9)
C10 0.0336(10) 0.0307(10) 0.0300(9) 0.0014(8) 0.0040(8) -0.0062(8)
C11 0.0324(10) 0.0334(10) 0.0263(9) 0.0025(8) 0.0009(7) -0.0068(8)
C12 0.0356(10) 0.0345(10) 0.0257(9) 0.0022(8) -0.0010(7) -0.0055(8)
C13 0.0317(9) 0.0312(10) 0.0231(8) 0.0028(7) 0.0015(7) -0.0063(8)
C14 0.0352(10) 0.0367(10) 0.0247(9) 0.0019(8) -0.0003(7) -0.0046(8)
C15 0.0380(10) 0.0337(10) 0.0243(9) -0.0000(7) -0.0006(7) -0.0077(8)
C16 0.0320(10) 0.0299(10) 0.0326(10) 0.0007(8) -0.0004(8) -0.0050(8)
C17 0.0356(10) 0.0384(11) 0.0341(10) 0.0029(8) -0.0006(8) -0.0026(9)
C18 0.0380(11) 0.0398(12) 0.0450(11) 0.0061(9) -0.0030(8) 0.0014(9)
C19 0.0382(11) 0.0403(12) 0.0471(12) -0.0052(9) -0.0016(9) 0.0020(9)
C20 0.0434(11) 0.0469(12) 0.0355(10) -0.0054(9) 0.0003(9) 0.0004(9)
C21 0.0421(11) 0.0372(11) 0.0358(10) -0.0001(8) -0.0029(8) 0.0022(9)
C22 0.0336(10) 0.0308(10) 0.0290(9) 0.0001(8) 0.0005(8) -0.0009(8)
C23 0.0409(11) 0.0420(11) 0.0297(10) -0.0012(8) -0.0072(8) -0.0004(9)
C24 0.0413(11) 0.0273(10) 0.0402(10) 0.0016(8) 0.0038(9) 0.0032(8)
C25 0.0360(10) 0.0277(10) 0.0322(10) 0.0038(8) 0.0024(8) -0.0002(8)
C26 0.0328(10) 0.0285(10) 0.0348(10) 0.0031(8) 0.0051(8) 0.0022(8)
C27 0.0438(11) 0.0312(10) 0.0384(10) 0.0021(8) 0.0047(8) 0.0056(9)
C28 0.0418(11) 0.0359(11) 0.0472(11) 0.0074(9) -0.0013(9) 0.0068(9)
C29 0.0439(11) 0.0409(12) 0.0410(11) 0.0049(9) -0.0022(9) -0.0015(9)
C30 0.0434(11) 0.0344(11) 0.0399(10) -0.0004(8) 0.0049(9) -0.0019(9)
C31 0.0381(10) 0.0316(10) 0.0396(10) 0.0031(8) 0.0042(8) 0.0040(8)

loop_
_atom_type_symbol
_atom_type_description
_atom_type_number_in_cell
_atom_type_scat_dispersion_real
_atom_type_scat_dispersion_imag
_atom_type_scat_source
C C 124 0.0033 0.0016
; International Tables for Crystallography (1992). 
Vol. C, Tables 4.2.6.8 and 6.1.1.4
;
H H 76 0.0000 0.0000
; International Tables for Crystallography (1992). 
Vol. C, Tables 4.2.6.8 and 6.1.1.4
;
N N 12 0.0061 0.0033
; International Tables for Crystallography (1992). 
Vol. C, Tables 4.2.6.8 and 6.1.1.4
;
O O 8 0.0106 0.0060
; International Tables for Crystallography (1992). 
Vol. C, Tables 4.2.6.8 and 6.1.1.4
;

loop_
_geom_angle_atom_site_label_1
_geom_angle_atom_site_label_2
_geom_angle_atom_site_label_3
_geom_angle
C25 O1 C1 105.48(12)
C22 O2 C15 105.40(12)
C24 N1 C5 118.78(14)
C6 N2 C10 118.40(14)
C23 N3 C11 118.70(14)
C2 C1 O1 111.04(14)
C2 C1 C26 133.26(15)
O1 C1 C26 115.66(13)
C1 C2 C3 107.15(15)
C1 C2 H2 126.4
C3 C2 H2 126.4
C25 C3 C4 117.25(15)
C25 C3 C2 105.56(14)
C4 C3 C2 137.12(16)
C5 C4 C3 117.72(15)
C5 C4 H4 121.1
C3 C4 H4 121.1
N1 C5 C4 123.67(15)
N1 C5 C6 115.73(14)
C4 C5 C6 120.53(15)
N2 C6 C7 122.59(15)
N2 C6 C5 116.45(14)
C7 C6 C5 120.94(15)
C8 C7 C6 118.49(16)
C8 C7 H7 120.8
C6 C7 H7 120.8
C7 C8 C9 119.32(15)
C7 C8 H8 120.3
C9 C8 H8 120.3
C8 C9 C10 118.91(16)
C8 C9 H9 120.5
C10 C9 H9 120.5
N2 C10 C9 122.22(16)
N2 C10 C11 116.39(14)
C9 C10 C11 121.38(15)
N3 C11 C12 123.12(15)
N3 C11 C10 115.49(14)
C12 C11 C10 121.39(14)
C11 C12 C13 118.10(15)
C11 C12 H12 120.9
C13 C12 H12 120.9
C22 C13 C12 117.03(14)
C22 C13 C14 105.63(14)
C12 C13 C14 137.32(15)
C15 C14 C13 106.82(14)
C15 C14 H14 126.6
C13 C14 H14 126.6
C14 C15 O2 111.12(14)
C14 C15 C16 133.97(15)
O2 C15 C16 114.88(14)
C17 C16 C21 118.71(16)
C17 C16 C15 121.31(14)
C21 C16 C15 119.96(15)
C18 C17 C16 120.83(15)
C18 C17 H17 119.6
C16 C17 H17 119.6
C17 C18 C19 120.10(16)
C17 C18 H18 120.0
C19 C18 H18 120.0
C20 C19 C18 119.74(17)
C20 C19 H19 120.1
C18 C19 H19 120.1
C19 C20 C21 120.65(16)
C19 C20 H20 119.7
C21 C20 H20 119.7
C20 C21 C16 119.94(16)
C20 C21 H21 120.0
C16 C21 H21 120.0
C23 C22 O2 126.44(15)
C23 C22 C13 122.55(16)
O2 C22 C13 111.00(13)
N3 C23 C22 120.47(15)
N3 C23 H23 119.8
C22 C23 H23 119.8
N1 C24 C25 119.95(16)
N1 C24 H24 120.0
C25 C24 H24 120.0
C24 C25 O1 126.56(15)
C24 C25 C3 122.61(16)
O1 C25 C3 110.77(14)
C27 C26 C31 118.65(16)
C27 C26 C1 121.39(15)
C31 C26 C1 119.96(15)
C28 C27 C26 120.60(16)
C28 C27 H27 119.7
C26 C27 H27 119.7
C27 C28 C29 120.41(16)
C27 C28 H28 119.8
C29 C28 H28 119.8
C30 C29 C28 119.51(17)
C30 C29 H29 120.2
C28 C29 H29 120.2
C29 C30 C31 120.49(16)
C29 C30 H30 119.8
C31 C30 H30 119.8
C30 C31 C26 120.34(16)
C30 C31 H31 119.8
C26 C31 H31 119.8

loop_
_geom_bond_atom_site_label_1
_geom_bond_atom_site_label_2
_geom_bond_distance
O1 C25 1.3796(18)
O1 C1 1.3961(18)
O2 C22 1.3724(19)
O2 C15 1.3928(17)
N1 C24 1.336(2)
N1 C5 1.355(2)
N2 C6 1.343(2)
N2 C10 1.3438(19)
N3 C23 1.337(2)
N3 C11 1.3543(19)
C1 C2 1.352(2)
C1 C26 1.455(2)
C2 C3 1.438(2)
C2 H2 0.9500
C3 C25 1.388(2)
C3 C4 1.393(2)
C4 C5 1.391(2)
C4 H4 0.9500
C5 C6 1.491(2)
C6 C7 1.394(2)
C7 C8 1.382(2)
C7 H7 0.9500
C8 C9 1.383(2)
C8 H8 0.9500
C9 C10 1.392(2)
C9 H9 0.9500
C10 C11 1.487(2)
C11 C12 1.394(2)
C12 C13 1.396(2)
C12 H12 0.9500
C13 C22 1.385(2)
C13 C14 1.434(2)
C14 C15 1.354(2)
C14 H14 0.9500
C15 C16 1.459(2)
C16 C17 1.391(2)
C16 C21 1.400(2)
C17 C18 1.381(2)
C17 H17 0.9500
C18 C19 1.381(2)
C18 H18 0.9500
C19 C20 1.380(2)
C19 H19 0.9500
C20 C21 1.384(2)
C20 H20 0.9500
C21 H21 0.9500
C22 C23 1.370(2)
C23 H23 0.9500
C24 C25 1.377(2)
C24 H24 0.9500
C26 C27 1.393(2)
C26 C31 1.399(2)
C27 C28 1.379(2)
C27 H27 0.9500
C28 C29 1.387(2)
C28 H28 0.9500
C29 C30 1.381(2)
C29 H29 0.9500
C30 C31 1.382(2)
C30 H30 0.9500
C31 H31 0.9500

loop_
_geom_torsion_atom_site_label_1
_geom_torsion_atom_site_label_2
_geom_torsion_atom_site_label_3
_geom_torsion_atom_site_label_4
_geom_torsion
C25 O1 C1 C2 -0.76(17)
C25 O1 C1 C26 177.27(13)
O1 C1 C2 C3 0.66(18)
C26 C1 C2 C3 -176.90(16)
C1 C2 C3 C25 -0.29(18)
C1 C2 C3 C4 176.30(18)
C25 C3 C4 C5 1.2(2)
C2 C3 C4 C5 -175.11(17)
C24 N1 C5 C4 0.3(2)
C24 N1 C5 C6 -176.64(13)
C3 C4 C5 N1 -1.3(2)
C3 C4 C5 C6 175.57(13)
C10 N2 C6 C7 0.3(2)
C10 N2 C6 C5 -177.88(13)
N1 C5 C6 N2 -173.97(13)
C4 C5 C6 N2 8.9(2)
N1 C5 C6 C7 7.8(2)
C4 C5 C6 C7 -169.27(14)
N2 C6 C7 C8 -2.0(2)
C5 C6 C7 C8 176.15(14)
C6 C7 C8 C9 1.5(2)
C7 C8 C9 C10 0.5(2)
C6 N2 C10 C9 1.8(2)
C6 N2 C10 C11 -177.44(13)
C8 C9 C10 N2 -2.2(2)
C8 C9 C10 C11 176.99(14)
C23 N3 C11 C12 0.8(2)
C23 N3 C11 C10 -179.82(13)
N2 C10 C11 N3 -179.66(13)
C9 C10 C11 N3 1.1(2)
N2 C10 C11 C12 -0.3(2)
C9 C10 C11 C12 -179.52(14)
N3 C11 C12 C13 -1.0(2)
C10 C11 C12 C13 179.60(14)
C11 C12 C13 C22 0.4(2)
C11 C12 C13 C14 -178.21(17)
C22 C13 C14 C15 -1.58(17)
C12 C13 C14 C15 177.11(18)
C13 C14 C15 O2 1.89(18)
C13 C14 C15 C16 -175.92(17)
C22 O2 C15 C14 -1.44(17)
C22 O2 C15 C16 176.82(13)
C14 C15 C16 C17 -164.80(17)
O2 C15 C16 C17 17.5(2)
C14 C15 C16 C21 16.5(3)
O2 C15 C16 C21 -161.23(14)
C21 C16 C17 C18 -0.3(2)
C15 C16 C17 C18 -178.95(15)
C16 C17 C18 C19 1.3(3)
C17 C18 C19 C20 -0.8(3)
C18 C19 C20 C21 -0.7(3)
C19 C20 C21 C16 1.7(3)
C17 C16 C21 C20 -1.2(2)
C15 C16 C21 C20 177.48(15)
C15 O2 C22 C23 -178.36(16)
C15 O2 C22 C13 0.38(17)
C12 C13 C22 C23 0.5(2)
C14 C13 C22 C23 179.53(15)
C12 C13 C22 O2 -178.27(12)
C14 C13 C22 O2 0.73(17)
C11 N3 C23 C22 0.1(2)
O2 C22 C23 N3 177.79(14)
C13 C22 C23 N3 -0.8(3)
C5 N1 C24 C25 0.6(2)
N1 C24 C25 O1 176.17(14)
N1 C24 C25 C3 -0.7(2)
C1 O1 C25 C24 -176.59(15)
C1 O1 C25 C3 0.56(16)
C4 C3 C25 C24 -0.3(2)
C2 C3 C25 C24 177.10(15)
C4 C3 C25 O1 -177.57(12)
C2 C3 C25 O1 -0.18(17)
C2 C1 C26 C27 176.56(17)
O1 C1 C26 C27 -0.9(2)
C2 C1 C26 C31 -2.8(3)
O1 C1 C26 C31 179.71(13)
C31 C26 C27 C28 0.3(2)
C1 C26 C27 C28 -179.04(15)
C26 C27 C28 C29 -0.5(3)
C27 C28 C29 C30 0.2(3)
C28 C29 C30 C31 0.2(3)
C29 C30 C31 C26 -0.3(2)
C27 C26 C31 C30 0.0(2)
C1 C26 C31 C30 179.41(14)
